data_7704727
loop_
_publ_author_name
'Nath, Hiren'
'Dutta, Debajit'
'Sharma, Pranay'
'Frontera, Antonio'
'Verma, Akalesh K.'
'Barcel\'o-Oliver, Miquel'
'Devi, Mary'
'Bhattacharyya, Manjit K.'

_publ_section_title
;
 Adipato bridged novel hexanuclear Cu(ii) and polymeric Co(ii)
 coordination compounds involving cooperative supramolecular assemblies
 and encapsulated guest water clusters in a square grid host:
 antiproliferative evaluation and theoretical studies.
;
_journal_issue 28
_journal_name_full 'Dalton transactions (Cambridge, England : 2003)'
_journal_page_first 9863
_journal_page_last 9881
_journal_paper_doi 10.1039/d0dt01007c
_journal_volume 49
_journal_year 2020
_chemical_formula_sum 'C6 H18 Co O9'
_chemical_formula_weight 293.13
_space_group_crystal_system monoclinic
_space_group_IT_number 14
_space_group_name_Hall '-P 2ybc'
_space_group_name_H-M_alt 'P 1 21/c 1'
_atom_sites_solution_hydrogens mixed
_audit_creation_method SHELXL-2018/3
_audit_update_record
;
2019-12-21 deposited with the CCDC.	2020-06-29 downloaded from the CCDC.
;
_cell_angle_alpha 90
_cell_angle_beta 129.548(6)
_cell_angle_gamma 90
_cell_formula_units_Z 4
_cell_length_a 8.0383(7)
_cell_length_b 15.1299(14)
_cell_length_c 12.5637(11)
_cell_measurement_reflns_used 3035
_cell_measurement_temperature 293(2)
_cell_measurement_theta_max 24.46
_cell_measurement_theta_min 2.50
_cell_volume 1178.2(2)
_computing_cell_refinement 'Bruker SMART'
_computing_data_collection 'Bruker SMART'
_computing_data_reduction 'Bruker SAINT'
_computing_molecular_graphics 'Bruker SHELXTL'
_computing_publication_material 'Bruker SHELXTL'
_computing_structure_refinement 'SHELXL-2018/3 (Sheldrick, 2018)'
_computing_structure_solution 'Bruker SHELXTL'
_diffrn_ambient_temperature 293(2)
_diffrn_measured_fraction_theta_full 0.978
_diffrn_measured_fraction_theta_max 0.967
_diffrn_measurement_device_type 'CCD area detector'
_diffrn_measurement_method 'phi and omega scans'
_diffrn_radiation_type MoK\a
_diffrn_radiation_wavelength 0.71073
_diffrn_reflns_av_R_equivalents 0.0645
_diffrn_reflns_av_unetI/netI 0.0854
_diffrn_reflns_Laue_measured_fraction_full 0.978
_diffrn_reflns_Laue_measured_fraction_max 0.967
_diffrn_reflns_limit_h_max 9
_diffrn_reflns_limit_h_min -9
_diffrn_reflns_limit_k_max 18
_diffrn_reflns_limit_k_min -19
_diffrn_reflns_limit_l_max 15
_diffrn_reflns_limit_l_min -11
_diffrn_reflns_number 13558
_diffrn_reflns_point_group_measured_fraction_full 0.978
_diffrn_reflns_point_group_measured_fraction_max 0.967
_diffrn_reflns_theta_full 25.242
_diffrn_reflns_theta_max 26.538
_diffrn_reflns_theta_min 2.496
_diffrn_source 'sealed tube'
_exptl_absorpt_coefficient_mu 1.488
_exptl_crystal_colour pink
_exptl_crystal_density_diffrn 1.653
_exptl_crystal_description block
_exptl_crystal_F_000 612
_exptl_crystal_size_max 0.28
_exptl_crystal_size_mid 0.22
_exptl_crystal_size_min 0.16
_refine_diff_density_max 1.501
_refine_diff_density_min -1.562
_refine_diff_density_rms 0.265
_refine_ls_extinction_method none
_refine_ls_goodness_of_fit_ref 1.823
_refine_ls_hydrogen_treatment constr
_refine_ls_matrix_type full
_refine_ls_number_parameters 148
_refine_ls_number_reflns 2363
_refine_ls_number_restraints 0
_refine_ls_restrained_S_all 1.823
_refine_ls_R_factor_all 0.1674
_refine_ls_R_factor_gt 0.1461
_refine_ls_shift/su_max 0.017
_refine_ls_shift/su_mean 0.004
_refine_ls_structure_factor_coef Fsqd
_refine_ls_weighting_details 'w=1/[\s^2^(Fo^2^)+(0.2000P)^2^] where P=(Fo^2^+2Fc^2^)/3'
_refine_ls_weighting_scheme calc
_refine_ls_wR_factor_gt 0.4470
_refine_ls_wR_factor_ref 0.4594
_reflns_Friedel_coverage 0.000
_reflns_number_gt 1727
_reflns_number_total 2363
_reflns_threshold_expression 'I > 2\s(I)'
_cod_data_source_file d0dt01007c2.cif
_cod_data_source_block shelx_CCDC1
_cod_depositor_comments 'Adding full bibliography for 7704726--7704727.cif.'
_cod_original_sg_symbol_H-M 'P 21/c'
_cod_database_code 7704727
_shelx_shelxl_version_number 2018/3
_shelx_space_group_comment
;
The symmetry employed for this shelxl refinement is uniquely defined
by the following loop, which should always be used as a source of
symmetry information in preference to the above space-group names.
They are only intended as comments.
;

loop_
_space_group_symop_operation_xyz
'x, y, z'
'-x, y+1/2, -z+1/2'
'-x, -y, -z'
'x, -y-1/2, z-1/2'

loop_
_atom_site_label
_atom_site_type_symbol
_atom_site_fract_x
_atom_site_fract_y
_atom_site_fract_z
_atom_site_U_iso_or_equiv
_atom_site_adp_type
_atom_site_occupancy
_atom_site_site_symmetry_order
_atom_site_calc_flag
_atom_site_refinement_flags_posn
_atom_site_refinement_flags_adp
_atom_site_refinement_flags_occupancy
_atom_site_disorder_assembly
_atom_site_disorder_group
Co1 Co 1.500000 0.000000 0.500000 0.0273(8) Uani 1 2 d S . P . .
Co2 Co 1.000000 0.000000 0.500000 0.0272(8) Uani 1 2 d S . P . .
O1 O 0.8911(10) 0.0467(5) 0.3108(7) 0.0404(18) Uani 1 1 d . . . . .
O2 O 0.5548(12) 0.0801(6) 0.2091(8) 0.050(2) Uani 1 1 d . . . . .
O3 O 0.1651(10) 0.1157(5) -0.4113(8) 0.0420(19) Uani 1 1 d . . . . .
O4 O -0.0298(11) 0.1764(5) -0.3573(8) 0.0451(19) Uani 1 1 d . . . . .
C5 C 0.3118(15) 0.2370(6) -0.2540(10) 0.039(2) Uani 1 1 d . . . . .
H5A H 0.261526 0.280493 -0.223461 0.046 Uiso 1 1 calc R U . . .
H5B H 0.351221 0.267657 -0.302885 0.046 Uiso 1 1 calc R U . . .
O8 O 1.2879(9) -0.0539(4) 0.5342(7) 0.0317(15) Uani 1 1 d . . . . .
O9 O 1.2243(11) 0.0362(6) 0.3113(8) 0.052(2) Uani 1 1 d . . . . .
O31 O 1.4960(11) 0.1183(5) 0.5853(8) 0.047(2) Uani 1 1 d . . . . .
C6 C 0.1338(15) 0.1713(6) -0.3495(10) 0.038(3) Uani 1 1 d . . . . .
C1 C 0.7123(14) 0.0762(6) 0.2098(10) 0.033(2) Uani 1 1 d . . . . .
C2 C 0.6931(16) 0.1078(7) 0.0896(10) 0.040(2) Uani 1 1 d . . . . .
H2A H 0.810811 0.148682 0.124639 0.048 Uiso 1 1 calc R U . . .
H2B H 0.716101 0.057269 0.052757 0.048 Uiso 1 1 calc R U . . .
C3 C 0.4903(15) 0.1517(7) -0.0277(12) 0.038(2) Uani 1 1 d . . . . .
H3A H 0.373254 0.109220 -0.073457 0.046 Uiso 1 1 calc R U . . .
H3B H 0.455732 0.198903 0.007711 0.046 Uiso 1 1 calc R U . . .
C4 C 0.5078(16) 0.1889(7) -0.1295(11) 0.041(3) Uani 1 1 d . . . . .
H4A H 0.542969 0.140888 -0.163317 0.049 Uiso 1 1 calc R U . . .
H4B H 0.628577 0.229674 -0.081195 0.049 Uiso 1 1 calc R U . . .
O32 O 0.1165(12) 0.0771(5) 0.0509(8) 0.052(2) Uani 1 1 d . . . . .
O37 O 0.8860(18) 0.2986(7) 0.3185(12) 0.079(3) Uani 1 1 d . . . . .
H31A H 1.340000 0.128339 0.517200 0.080 Uiso 1 1 d . U . . .
H9A H 1.248302 0.083100 0.343102 0.080 Uiso 1 1 d . U . . .
H37B H 0.983700 0.278900 0.293900 0.080 Uiso 1 1 d . U . . .
H37A H 0.919700 0.359900 0.301805 0.080 Uiso 1 1 d . U . . .
H32B H 0.236865 0.043000 0.062800 0.080 Uiso 1 1 d . U . . .
H32C H 0.075700 0.132600 0.022202 0.080 Uiso 1 1 d . U . . .
H31D H 1.602400 0.108809 0.641400 0.080 Uiso 1 1 d . U . . .
H9D H 1.181314 0.060400 0.213500 0.080 Uiso 1 1 d . U . . .
H8A H 1.182899 -0.077700 0.497800 0.080 Uiso 1 1 d . U . . .
H8B H 1.275490 0.003000 0.546700 0.080 Uiso 1 1 d . U . . .

loop_
_atom_site_aniso_label
_atom_site_aniso_U_11
_atom_site_aniso_U_22
_atom_site_aniso_U_33
_atom_site_aniso_U_23
_atom_site_aniso_U_13
_atom_site_aniso_U_12
Co1 0.0226(12) 0.0365(13) 0.0243(13) 0.0034(6) 0.0157(11) 0.0019(6)
Co2 0.0224(12) 0.0362(13) 0.0219(13) 0.0031(6) 0.0136(11) 0.0026(6)
O1 0.026(3) 0.066(5) 0.031(4) 0.016(3) 0.019(3) 0.014(3)
O2 0.039(4) 0.078(5) 0.040(4) 0.010(4) 0.029(4) 0.002(3)
O3 0.033(4) 0.047(4) 0.047(5) -0.011(3) 0.026(3) -0.004(3)
O4 0.035(4) 0.054(4) 0.041(4) -0.002(3) 0.022(3) 0.003(3)
C5 0.035(5) 0.031(5) 0.029(5) 0.003(4) 0.011(4) -0.003(4)
O8 0.022(3) 0.040(4) 0.033(3) -0.001(3) 0.018(3) -0.004(2)
O9 0.030(4) 0.087(6) 0.038(4) 0.013(4) 0.022(3) 0.012(4)
O31 0.039(4) 0.057(4) 0.050(5) -0.015(4) 0.030(4) 0.004(3)
C6 0.029(5) 0.034(5) 0.028(5) 0.001(4) 0.008(4) 0.004(4)
C1 0.030(5) 0.041(5) 0.027(5) -0.006(4) 0.017(4) 0.002(4)
C2 0.034(5) 0.057(6) 0.018(5) 0.000(4) 0.011(4) -0.002(4)
C3 0.033(5) 0.043(5) 0.041(6) 0.005(4) 0.025(5) -0.001(4)
C4 0.032(5) 0.047(6) 0.032(6) 0.006(4) 0.014(4) 0.000(4)
O32 0.050(5) 0.065(5) 0.037(4) -0.005(4) 0.026(4) 0.004(4)
O37 0.092(7) 0.091(7) 0.096(8) 0.006(6) 0.079(7) -0.008(6)

loop_
_atom_type_symbol
_atom_type_description
_atom_type_scat_dispersion_real
_atom_type_scat_dispersion_imag
_atom_type_scat_source
C C 0.0033 0.0016 'International Tables Vol C Tables 4.2.6.8 and 6.1.1.4'
Co Co 0.3494 0.9721 'International Tables Vol C Tables 4.2.6.8 and 6.1.1.4'
N N 0.0061 0.0033 'International Tables Vol C Tables 4.2.6.8 and 6.1.1.4'
O O 0.0106 0.0060 'International Tables Vol C Tables 4.2.6.8 and 6.1.1.4'
H H 0.0000 0.0000 'International Tables Vol C Tables 4.2.6.8 and 6.1.1.4'

loop_
_geom_angle_atom_site_label_1
_geom_angle_atom_site_label_2
_geom_angle_atom_site_label_3
_geom_angle
_geom_angle_site_symmetry_1
_geom_angle_site_symmetry_3
_geom_angle_publ_flag
O9 Co1 O9 180.0(5) 3_856 . ?
O9 Co1 O31 90.4(3) 3_856 3_856 ?
O9 Co1 O31 89.6(3) . 3_856 ?
O9 Co1 O31 89.6(3) 3_856 . ?
O9 Co1 O31 90.4(3) . . ?
O31 Co1 O31 180.0 3_856 . ?
O9 Co1 O8 85.5(3) 3_856 3_856 ?
O9 Co1 O8 94.5(3) . 3_856 ?
O31 Co1 O8 87.1(3) 3_856 3_856 ?
O31 Co1 O8 92.9(3) . 3_856 ?
O9 Co1 O8 94.5(3) 3_856 . ?
O9 Co1 O8 85.5(3) . . ?
O31 Co1 O8 92.9(3) 3_856 . ?
O31 Co1 O8 87.1(3) . . ?
O8 Co1 O8 180.0 3_856 . ?
O3 Co2 O3 180.0 3_655 1_656 ?
O3 Co2 O1 90.8(3) 3_655 . ?
O3 Co2 O1 89.2(3) 1_656 . ?
O3 Co2 O1 89.2(3) 3_655 3_756 ?
O3 Co2 O1 90.8(3) 1_656 3_756 ?
O1 Co2 O1 180.0 . 3_756 ?
O3 Co2 O8 91.5(2) 3_655 . ?
O3 Co2 O8 88.5(2) 1_656 . ?
O1 Co2 O8 88.5(2) . . ?
O1 Co2 O8 91.5(2) 3_756 . ?
O3 Co2 O8 88.5(2) 3_655 3_756 ?
O3 Co2 O8 91.5(2) 1_656 3_756 ?
O1 Co2 O8 91.5(2) . 3_756 ?
O1 Co2 O8 88.5(2) 3_756 3_756 ?
O8 Co2 O8 180.0 . 3_756 ?
O3 Co2 H8A 72.63(19) 3_655 . ?
O3 Co2 H8A 107.37(19) 1_656 . ?
O1 Co2 H8A 87.67(18) . . ?
O1 Co2 H8A 92.33(18) 3_756 . ?
O8 Co2 H8A 18.87(16) . . ?
O8 Co2 H8A 161.13(16) 3_756 . ?
O3 Co2 H8B 114.44(19) 3_655 . ?
O3 Co2 H8B 65.56(19) 1_656 . ?
O1 Co2 H8B 84.46(17) . . ?
O1 Co2 H8B 95.54(17) 3_756 . ?
O8 Co2 H8B 23.34(16) . . ?
O8 Co2 H8B 156.66(16) 3_756 . ?
H8A Co2 H8B 41.913(4) . . ?
C1 O1 Co2 131.5(6) . . ?
C6 O3 Co2 125.8(6) . 1_454 ?
C6 C5 C4 109.8(8) . . ?
C6 C5 H5A 109.7 . . ?
C4 C5 H5A 109.7 . . ?
C6 C5 H5B 109.7 . . ?
C4 C5 H5B 109.7 . . ?
H5A C5 H5B 108.2 . . ?
Co1 O8 Co2 132.7(3) . . ?
Co1 O8 H8A 141.6(7) . . ?
Co2 O8 H8A 55.1(4) . . ?
Co1 O8 H8B 82.0(4) . . ?
Co2 O8 H8B 57.4(3) . . ?
H8A O8 H8B 111.3(7) . . ?
Co1 O9 H9A 85.2(6) . . ?
Co1 O9 H9D 136.1(5) . . ?
H9A O9 H9D 93.9(8) . . ?
Co1 O31 H31A 96.5(5) . . ?
Co1 O31 H31D 86.2(6) . . ?
H31A O31 H31D 169.5(12) . . ?
O4 C6 O3 126.6(8) . . ?
O4 C6 C5 115.9(9) . . ?
O3 C6 C5 117.6(9) . . ?
O1 C1 O2 121.7(9) . . ?
O1 C1 C2 116.9(8) . . ?
O2 C1 C2 121.4(8) . . ?
C3 C2 C1 119.1(9) . . ?
C3 C2 H2A 107.6 . . ?
C1 C2 H2A 107.6 . . ?
C3 C2 H2B 107.5 . . ?
C1 C2 H2B 107.5 . . ?
H2A C2 H2B 107.0 . . ?
C4 C3 C2 112.2(8) . . ?
C4 C3 H3A 109.2 . . ?
C2 C3 H3A 109.2 . . ?
C4 C3 H3B 109.2 . . ?
C2 C3 H3B 109.2 . . ?
H3A C3 H3B 107.9 . . ?
C3 C4 C5 117.5(9) . . ?
C3 C4 H4A 107.9 . . ?
C5 C4 H4A 107.9 . . ?
C3 C4 H4B 107.9 . . ?
C5 C4 H4B 107.9 . . ?
H4A C4 H4B 107.2 . . ?
H32B O32 H32C 127.3(9) . . ?
H37B O37 H37A 81.5(7) . . ?

loop_
_geom_bond_atom_site_label_1
_geom_bond_atom_site_label_2
_geom_bond_distance
_geom_bond_site_symmetry_2
_geom_bond_publ_flag
Co1 O9 2.035(7) 3_856 ?
Co1 O9 2.035(7) . ?
Co1 O31 2.097(7) 3_856 ?
Co1 O31 2.097(7) . ?
Co1 O8 2.166(6) 3_856 ?
Co1 O8 2.166(6) . ?
Co2 O3 2.046(7) 3_655 ?
Co2 O3 2.046(7) 1_656 ?
Co2 O1 2.065(7) . ?
Co2 O1 2.065(7) 3_756 ?
Co2 O8 2.222(6) . ?
Co2 O8 2.222(6) 3_756 ?
Co2 H8A 1.89632(13) . ?
Co2 H8B 1.8962(2) . ?
O1 C1 1.246(11) . ?
O2 C1 1.261(13) . ?
O3 C6 1.274(13) . ?
O4 C6 1.257(13) . ?
C5 C6 1.513(13) . ?
C5 C4 1.523(13) . ?
C5 H5A 0.9700 . ?
C5 H5B 0.9700 . ?
O8 H8A 0.748(6) . ?
O8 H8B 0.892(6) . ?
O9 H9A 0.776(10) . ?
O9 H9D 1.106(8) . ?
O31 H31A 0.981(7) . ?
O31 H31D 0.693(7) . ?
C1 C2 1.496(15) . ?
C2 C3 1.487(14) . ?
C2 H2A 0.9700 . ?
C2 H2B 0.9700 . ?
C3 C4 1.484(15) . ?
C3 H3A 0.9700 . ?
C3 H3B 0.9700 . ?
C4 H4A 0.9700 . ?
C4 H4B 0.9700 . ?
O32 H32B 1.020(8) . ?
O32 H32C 0.890(8) . ?
O37 H37B 1.054(10) . ?
O37 H37A 1.025(10) . ?

loop_
_geom_hbond_atom_site_label_D
_geom_hbond_atom_site_label_H
_geom_hbond_atom_site_label_A
_geom_hbond_distance_DH
_geom_hbond_distance_HA
_geom_hbond_distance_DA
_geom_hbond_angle_DHA
_geom_hbond_site_symmetry_A
_geom_hbond_publ_flag
O31 H31A O3 0.981(7) 2.104(8) 2.688(10) 116.4(5) 1_656 yes
O9 H9A O31 0.776(10) 2.407(8) 2.931(11) 125.9(6) . yes
O37 H37B O4 1.054(10) 1.953(8) 2.717(12) 126.7(6) 4_666 yes
O32 H32B O2 1.020(8) 2.060(7) 2.729(10) 121.0(5) . yes
O32 H32C O37 0.890(8) 2.233(12) 2.934(14) 135.3(6) 4_465 yes
O31 H31D O9 0.693(7) 2.460(9) 2.912(11) 124.9(6) 3_856 yes
O31 H31D O37 0.693(7) 2.377(12) 2.880(14) 131.1(7) 4_666 yes
O9 H9D O32 1.106(8) 1.775(8) 2.869(12) 168.7(6) 1_655 yes
O31 H31A O3 0.981(7) 2.104(8) 2.688(10) 116.4(5) 1_656 yes
O9 H9A O31 0.776(10) 2.407(8) 2.931(11) 125.9(6) . yes
O37 H37B O4 1.054(10) 1.953(8) 2.717(12) 126.7(6) 4_666 yes
O32 H32B O2 1.020(8) 2.060(7) 2.729(10) 121.0(5) . yes
O32 H32C O37 0.890(8) 2.233(12) 2.934(14) 135.3(6) 4_465 yes
O31 H31D O9 0.693(7) 2.460(9) 2.912(11) 124.9(6) 3_856 yes
O31 H31D O37 0.693(7) 2.377(12) 2.880(14) 131.1(7) 4_666 yes
O9 H9D O32 1.106(8) 1.775(8) 2.869(12) 168.7(6) 1_655 yes

loop_
_geom_torsion_atom_site_label_1
_geom_torsion_atom_site_label_2
_geom_torsion_atom_site_label_3
_geom_torsion_atom_site_label_4
_geom_torsion
_geom_torsion_site_symmetry_1
_geom_torsion_site_symmetry_2
_geom_torsion_site_symmetry_3
_geom_torsion_site_symmetry_4
_geom_torsion_publ_flag
Co2 O3 C6 O4 -17.0(15) 1_454 . . . ?
Co2 O3 C6 C5 161.4(6) 1_454 . . . ?
C4 C5 C6 O4 111.4(10) . . . . ?
C4 C5 C6 O3 -67.2(13) . . . . ?
Co2 O1 C1 O2 -1.8(15) . . . . ?
Co2 O1 C1 C2 177.7(7) . . . . ?
O1 C1 C2 C3 -174.0(9) . . . . ?
O2 C1 C2 C3 5.4(15) . . . . ?
C1 C2 C3 C4 172.8(9) . . . . ?
C2 C3 C4 C5 -179.2(9) . . . . ?
C6 C5 C4 C3 -70.2(13) . . . . ?
